data_4309603
loop_
_publ_author_name
'Neva Lazarova'
'John Babich'
'John Valliant'
'Paul Schaffer'
'Shelly James'
'Jon Zubieta'

_publ_section_title
;
Thiol- and Thioether-Based Bifunctional Chelates for the {M(CO)3}+ Core (M =
Tc, Re)
;
_journal_name_full 'Inorganic Chemistry'
_journal_page_first 6763
_journal_page_last 6770
_journal_paper_doi 10.1021/ic050735a
_journal_volume 44
_journal_year 2005
_chemical_formula_sum 'C22 H21 Br2 N3 O6 Re2 S'
_chemical_formula_weight 987.70
_chemical_name_systematic
; 
 ? 
;
_space_group_IT_number 14
_symmetry_cell_setting monoclinic
_symmetry_space_group_name_Hall '-P 2ybc'
_symmetry_space_group_name_H-M 'P 1 21/c 1'
_atom_sites_solution_hydrogens geom
_atom_sites_solution_primary direct
_atom_sites_solution_secondary difmap
_audit_creation_method SHELXL-97
_cell_angle_alpha 90.00
_cell_angle_beta 100.0000(10)
_cell_angle_gamma 90.00
_cell_formula_units_Z 4
_cell_length_a 11.2217(7)
_cell_length_b 19.7326(12)
_cell_length_c 12.3746(7)
_cell_measurement_reflns_used 4112
_cell_measurement_temperature 101(2)
_cell_measurement_theta_max 28.23
_cell_measurement_theta_min 2.49
_cell_volume 2698.5(3)
_computing_cell_refinement 'Bruker SMART'
_computing_data_collection 'Bruker SMART'
_computing_data_reduction 'Bruker SAINT'
_computing_molecular_graphics 'Bruker SHELXTL'
_computing_publication_material 'Bruker SHELXTL'
_computing_structure_refinement 'SHELXL-97 (Sheldrick, 1997)'
_computing_structure_solution 'SHELXS-97 (Sheldrick, 1990)'
_diffrn_ambient_temperature 101(2)
_diffrn_measured_fraction_theta_full 0.997
_diffrn_measured_fraction_theta_max 0.997
_diffrn_measurement_device_type 'CCD area detector'
_diffrn_measurement_method 'phi and omega scans'
_diffrn_radiation_monochromator graphite
_diffrn_radiation_source 'fine-focus sealed tube'
_diffrn_radiation_type MoK\a
_diffrn_radiation_wavelength 0.71073
_diffrn_reflns_av_R_equivalents 0.0749
_diffrn_reflns_av_sigmaI/netI 0.0656
_diffrn_reflns_limit_h_max 14
_diffrn_reflns_limit_h_min -14
_diffrn_reflns_limit_k_max 25
_diffrn_reflns_limit_k_min -25
_diffrn_reflns_limit_l_max 15
_diffrn_reflns_limit_l_min -15
_diffrn_reflns_number 25406
_diffrn_reflns_theta_full 27.00
_diffrn_reflns_theta_max 27.00
_diffrn_reflns_theta_min 1.84
_exptl_absorpt_coefficient_mu 12.044
_exptl_absorpt_correction_T_max 0.7947
_exptl_absorpt_correction_T_min 0.1016
_exptl_absorpt_correction_type none
_exptl_crystal_colour blue
_exptl_crystal_density_diffrn 2.431
_exptl_crystal_density_meas 0
_exptl_crystal_density_method 'not measured'
_exptl_crystal_description plate
_exptl_crystal_F_000 1832
_exptl_crystal_size_max 0.35
_exptl_crystal_size_mid 0.30
_exptl_crystal_size_min 0.02
_refine_diff_density_max 3.996
_refine_diff_density_min -4.004
_refine_diff_density_rms 0.399
_refine_ls_extinction_method none
_refine_ls_goodness_of_fit_ref 1.296
_refine_ls_hydrogen_treatment mixed
_refine_ls_matrix_type full
_refine_ls_number_parameters 326
_refine_ls_number_reflns 5869
_refine_ls_number_restraints 54
_refine_ls_restrained_S_all 1.292
_refine_ls_R_factor_all 0.1091
_refine_ls_R_factor_gt 0.0961
_refine_ls_shift/su_max 0.001
_refine_ls_shift/su_mean 0.000
_refine_ls_structure_factor_coef Fsqd
_refine_ls_weighting_details 'calc w=1/[\s^2^(Fo^2^)+(0.0372P)^2^+179.4181P] where P=(Fo^2^+2Fc^2^)/3'
_refine_ls_weighting_scheme calc
_refine_ls_wR_factor_gt 0.1873
_refine_ls_wR_factor_ref 0.1924
_reflns_number_gt 5155
_reflns_number_total 5869
_reflns_threshold_expression >2sigma(I)
_cod_data_source_file ic050735asi20050510_120142.cif
_cod_data_source_block p2(1)-c
_cod_depositor_comments
;
The following automatic conversions were performed:
'_symmetry_cell_setting' value 'Monoclinic' changed to 'monoclinic'
according to '/home/saulius/struct/CIF-dictionaries/cif_core.dic'
dictionary named 'cif_core.dic' version 2.4.1 from 2010-06-29.

Automatic conversion script
Id: cif_fix_enum 1527 2010-12-29 10:47:43Z saulius 
;
_cod_database_code 4309603

loop_
_symmetry_equiv_pos_as_xyz
'x, y, z'
'-x, y+1/2, -z+1/2'
'-x, -y, -z'
'x, -y-1/2, z-1/2'

loop_
_atom_site_label
_atom_site_type_symbol
_atom_site_fract_x
_atom_site_fract_y
_atom_site_fract_z
_atom_site_U_iso_or_equiv
_atom_site_adp_type
_atom_site_occupancy
_atom_site_symmetry_multiplicity
_atom_site_calc_flag
_atom_site_refinement_flags
_atom_site_disorder_assembly
_atom_site_disorder_group
Re1 Re 0.52095(6) 0.66829(3) 0.32096(6) 0.01021(17) Uani 1 1 d . . .
Re2 Re 0.94883(8) 0.92612(4) 0.27173(7) 0.0255(2) Uani 1 1 d . . .
Br1 Br 1.0326(2) 0.83949(13) 0.1429(2) 0.0409(6) Uani 1 1 d . . .
Br2 Br 0.7351(2) 0.88063(12) 0.1834(2) 0.0374(6) Uani 1 1 d . . .
S1 S 0.9552(5) 0.8359(3) 0.4214(5) 0.0293(12) Uani 1 1 d . . .
O1 O 0.5180(14) 0.7230(7) 0.5514(12) 0.027(3) Uani 1 1 d . . .
O2 O 0.4344(13) 0.8128(7) 0.2577(11) 0.025(3) Uani 1 1 d . . .
O3 O 0.2520(15) 0.6343(8) 0.3056(16) 0.044(4) Uani 1 1 d . . .
O4 O 1.1988(17) 0.9816(11) 0.3558(16) 0.056(5) Uani 1 1 d . . .
O5 O 0.8296(19) 1.0186(10) 0.4099(15) 0.052(5) Uani 1 1 d . . .
O6 O 0.9370(16) 1.0416(8) 0.1070(15) 0.040(4) Uani 1 1 d . . .
N1 N 0.5335(14) 0.6329(7) 0.1561(13) 0.017(3) Uani 1 1 d . . .
N2 N 0.7201(13) 0.6783(7) 0.3203(12) 0.014(3) Uani 1 1 d . . .
N3 N 0.5872(14) 0.5656(7) 0.3600(11) 0.012(3) Uani 1 1 d . . .
C1 C 0.5246(16) 0.6982(8) 0.4661(13) 0.011(3) Uani 1 1 d U . .
C2 C 0.4696(15) 0.7598(10) 0.2789(15) 0.016(4) Uani 1 1 d . . .
C3 C 0.3545(18) 0.6475(10) 0.3120(19) 0.026(5) Uani 1 1 d U . .
C4 C 0.4422(16) 0.6038(8) 0.0864(14) 0.013(3) Uani 1 1 d U . .
H4 H 0.3665 0.5968 0.1091 0.016 Uiso 1 1 calc R . .
C5 C 0.457(2) 0.5840(10) -0.0188(17) 0.027(5) Uani 1 1 d . . .
H5 H 0.3905 0.5675 -0.0696 0.033 Uiso 1 1 calc R . .
C6 C 0.570(2) 0.5887(9) -0.0486(16) 0.026(5) Uani 1 1 d . . .
H6 H 0.5829 0.5736 -0.1186 0.032 Uiso 1 1 calc R . .
C7 C 0.6667(18) 0.6163(9) 0.0268(15) 0.019(4) Uani 1 1 d . . .
H7 H 0.7460 0.6193 0.0100 0.023 Uiso 1 1 calc R . .
C8 C 0.6411(16) 0.6389(8) 0.1266(14) 0.012(3) Uani 1 1 d U . .
C9 C 0.7389(18) 0.6795(9) 0.2018(15) 0.018(4) Uani 1 1 d . . .
H9A H 0.8194 0.6603 0.1973 0.022 Uiso 1 1 calc R . .
H9B H 0.7375 0.7270 0.1760 0.022 Uiso 1 1 calc R . .
C10 C 0.7841(17) 0.6201(9) 0.3818(16) 0.018(4) Uani 1 1 d U . .
H10A H 0.8074 0.6326 0.4601 0.021 Uiso 1 1 calc R . .
H10B H 0.8590 0.6102 0.3527 0.021 Uiso 1 1 calc R . .
C11 C 0.7058(17) 0.5570(9) 0.3726(15) 0.017(4) Uani 1 1 d . . .
C12 C 0.758(2) 0.4924(9) 0.3899(17) 0.024(4) Uani 1 1 d . . .
H12 H 0.8437 0.4876 0.4007 0.029 Uiso 1 1 calc R . .
C13 C 0.688(2) 0.4370(10) 0.391(2) 0.033(5) Uani 1 1 d . . .
H13 H 0.7231 0.3931 0.4008 0.040 Uiso 1 1 calc R . .
C14 C 0.562(2) 0.4452(9) 0.3782(17) 0.024(4) Uani 1 1 d U . .
H14 H 0.5103 0.4073 0.3806 0.029 Uiso 1 1 calc R . .
C15 C 0.5141(17) 0.5116(9) 0.3613(13) 0.013(3) Uani 1 1 d U . .
H15 H 0.4289 0.5181 0.3506 0.016 Uiso 1 1 calc R . .
C16 C 0.7733(19) 0.7431(9) 0.3740(16) 0.021(4) Uani 1 1 d . . .
H16A H 0.7652 0.7426 0.4524 0.026 Uiso 1 1 calc R . .
H16B H 0.7266 0.7821 0.3388 0.026 Uiso 1 1 calc R . .
C17 C 0.9064(17) 0.7523(10) 0.365(2) 0.028(5) Uani 1 1 d U . .
H17A H 0.9169 0.7492 0.2877 0.034 Uiso 1 1 calc R . .
H17B H 0.9558 0.7163 0.4073 0.034 Uiso 1 1 calc R . .
C18 C 1.104(2) 0.8183(12) 0.492(3) 0.055(8) Uani 1 1 d U . .
H18A H 1.1402 0.8608 0.5258 0.066 Uiso 1 1 calc R . .
H18B H 1.0991 0.7860 0.5524 0.066 Uiso 1 1 calc R . .
C19 C 1.187(3) 0.7897(17) 0.422(3) 0.071(11) Uani 1 1 d . . .
H19A H 1.1558 0.7458 0.3931 0.107 Uiso 1 1 calc R . .
H19B H 1.2677 0.7836 0.4665 0.107 Uiso 1 1 calc R . .
H19C H 1.1920 0.8208 0.3616 0.107 Uiso 1 1 calc R . .
C20 C 1.1058(18) 0.9567(12) 0.3295(19) 0.030(5) Uani 1 1 d . . .
C21 C 0.875(2) 0.9877(10) 0.3589(19) 0.032(5) Uani 1 1 d . . .
C22 C 0.9378(18) 0.9981(10) 0.169(2) 0.027(5) Uani 1 1 d . . .

loop_
_atom_site_aniso_label
_atom_site_aniso_U_11
_atom_site_aniso_U_22
_atom_site_aniso_U_33
_atom_site_aniso_U_23
_atom_site_aniso_U_13
_atom_site_aniso_U_12
Re1 0.0126(3) 0.0059(3) 0.0127(3) 0.0015(3) 0.0037(2) -0.0010(3)
Re2 0.0193(4) 0.0204(4) 0.0356(5) -0.0008(3) 0.0017(3) -0.0024(3)
Br1 0.0409(14) 0.0376(13) 0.0440(14) -0.0048(11) 0.0067(11) 0.0044(11)
Br2 0.0214(11) 0.0403(13) 0.0454(14) 0.0178(11) -0.0087(10) -0.0112(9)
S1 0.024(3) 0.016(2) 0.045(3) -0.003(2) -0.003(2) -0.007(2)
O1 0.043(9) 0.016(7) 0.026(8) -0.003(6) 0.014(7) 0.000(6)
O2 0.027(8) 0.021(7) 0.026(7) 0.007(6) 0.008(6) 0.014(6)
O3 0.028(9) 0.032(9) 0.071(13) -0.012(9) 0.008(9) 0.000(7)
O4 0.038(11) 0.073(14) 0.052(12) 0.000(10) -0.004(9) -0.023(10)
O5 0.064(13) 0.053(12) 0.038(10) 0.016(9) 0.006(10) 0.015(10)
O6 0.041(10) 0.034(9) 0.050(11) 0.009(8) 0.019(8) 0.007(8)
N1 0.015(8) 0.011(7) 0.022(8) 0.004(6) -0.005(6) -0.002(6)
N2 0.013(7) 0.009(7) 0.019(8) -0.003(6) 0.003(6) 0.000(6)
N3 0.026(8) 0.005(6) 0.003(6) 0.001(5) -0.002(6) -0.002(6)
C1 0.015(5) 0.012(5) 0.007(5) 0.005(4) 0.003(4) -0.004(4)
C2 0.003(8) 0.025(10) 0.021(9) 0.003(8) 0.001(7) 0.007(7)
C3 0.012(9) 0.026(10) 0.043(11) -0.011(9) 0.013(8) 0.009(8)
C4 0.016(5) 0.007(5) 0.016(5) 0.003(4) 0.002(4) 0.005(4)
C5 0.034(12) 0.016(9) 0.026(11) 0.000(8) -0.010(9) -0.009(9)
C6 0.057(15) 0.006(8) 0.022(10) -0.006(7) 0.024(10) -0.008(9)
C7 0.024(10) 0.018(9) 0.017(9) 0.007(7) 0.008(8) 0.000(8)
C8 0.020(7) 0.007(6) 0.011(6) 0.007(5) 0.003(6) -0.001(6)
C9 0.028(10) 0.007(8) 0.021(9) -0.003(7) 0.006(8) -0.008(7)
C10 0.013(7) 0.013(7) 0.025(7) 0.004(6) -0.002(6) 0.008(6)
C11 0.015(9) 0.015(9) 0.018(9) -0.004(7) -0.003(7) -0.002(7)
C12 0.033(12) 0.009(8) 0.030(11) -0.004(8) 0.003(9) 0.006(8)
C13 0.041(13) 0.008(9) 0.047(14) -0.003(9) -0.003(11) 0.011(9)
C14 0.040(12) 0.002(8) 0.034(11) 0.000(7) 0.016(9) 0.006(8)
C15 0.022(7) 0.014(7) 0.002(6) -0.004(5) -0.001(5) 0.003(6)
C16 0.029(11) 0.013(9) 0.019(9) -0.006(7) -0.003(8) -0.002(8)
C17 0.010(9) 0.023(10) 0.046(13) -0.011(9) -0.011(9) -0.008(8)
C18 0.011(10) 0.028(12) 0.11(2) -0.001(14) -0.025(13) -0.010(9)
C19 0.038(17) 0.06(2) 0.12(3) -0.04(2) 0.012(18) -0.030(15)
C20 0.014(10) 0.039(12) 0.035(12) 0.000(10) 0.000(9) -0.020(9)
C21 0.052(15) 0.013(10) 0.036(12) 0.000(9) 0.023(11) 0.007(10)
C22 0.016(10) 0.015(9) 0.049(14) 0.002(9) 0.003(9) -0.001(8)

loop_
_atom_type_symbol
_atom_type_description
_atom_type_scat_dispersion_real
_atom_type_scat_dispersion_imag
_atom_type_scat_source
C C 0.0033 0.0016 'International Tables Vol C Tables 4.2.6.8 and 6.1.1.4'
H H 0.0000 0.0000 'International Tables Vol C Tables 4.2.6.8 and 6.1.1.4'
N N 0.0061 0.0033 'International Tables Vol C Tables 4.2.6.8 and 6.1.1.4'
O O 0.0106 0.0060 'International Tables Vol C Tables 4.2.6.8 and 6.1.1.4'
Br Br -0.2901 2.4595 'International Tables Vol C Tables 4.2.6.8 and 6.1.1.4'
Re Re -1.0185 7.2310 'International Tables Vol C Tables 4.2.6.8 and 6.1.1.4'
S S 0.1246 0.1234 'International Tables Vol C Tables 4.2.6.8 and 6.1.1.4'

loop_
_geom_angle_atom_site_label_1
_geom_angle_atom_site_label_2
_geom_angle_atom_site_label_3
_geom_angle
_geom_angle_site_symmetry_1
_geom_angle_site_symmetry_3
_geom_angle_publ_flag
C1 Re1 C3 89.0(8) . . ?
C1 Re1 C2 85.4(7) . . ?
C3 Re1 C2 86.7(8) . . ?
C1 Re1 N3 97.5(6) . . ?
C3 Re1 N3 96.1(7) . . ?
C2 Re1 N3 176.0(7) . . ?
C1 Re1 N1 175.1(7) . . ?
C3 Re1 N1 95.7(8) . . ?
C2 Re1 N1 96.4(7) . . ?
N3 Re1 N1 80.5(5) . . ?
C1 Re1 N2 96.8(6) . . ?
C3 Re1 N2 171.7(7) . . ?
C2 Re1 N2 99.6(6) . . ?
N3 Re1 N2 77.4(5) . . ?
N1 Re1 N2 78.4(6) . . ?
C20 Re2 C22 87.9(9) . . ?
C20 Re2 C21 92.8(11) . . ?
C22 Re2 C21 85.4(9) . . ?
C20 Re2 S1 92.4(7) . . ?
C22 Re2 S1 175.1(7) . . ?
C21 Re2 S1 89.7(7) . . ?
C20 Re2 Br2 177.1(8) . . ?
C22 Re2 Br2 91.6(6) . . ?
C21 Re2 Br2 90.0(8) . . ?
S1 Re2 Br2 88.39(13) . . ?
C20 Re2 Br1 91.7(8) . . ?
C22 Re2 Br1 93.9(7) . . ?
C21 Re2 Br1 175.4(8) . . ?
S1 Re2 Br1 91.05(14) . . ?
Br2 Re2 Br1 85.51(9) . . ?
C18 S1 C17 101.8(11) . . ?
C18 S1 Re2 113.3(10) . . ?
C17 S1 Re2 112.5(8) . . ?
C8 N1 C4 119.3(16) . . ?
C8 N1 Re1 116.0(12) . . ?
C4 N1 Re1 124.7(13) . . ?
C10 N2 C16 108.0(14) . . ?
C10 N2 C9 111.7(14) . . ?
C16 N2 C9 107.5(13) . . ?
C10 N2 Re1 108.8(11) . . ?
C16 N2 Re1 112.9(11) . . ?
C9 N2 Re1 108.1(11) . . ?
C11 N3 C15 120.0(15) . . ?
C11 N3 Re1 116.2(11) . . ?
C15 N3 Re1 123.5(12) . . ?
O1 C1 Re1 172.1(15) . . ?
O2 C2 Re1 176.0(16) . . ?
O3 C3 Re1 179(2) . . ?
N1 C4 C5 120.8(18) . . ?
C6 C5 C4 119.7(18) . . ?
C5 C6 C7 118.8(17) . . ?
C8 C7 C6 117.4(18) . . ?
N1 C8 C7 123.7(17) . . ?
N1 C8 C9 117.9(15) . . ?
C7 C8 C9 118.0(16) . . ?
N2 C9 C8 111.9(14) . . ?
N2 C10 C11 111.9(15) . . ?
N3 C11 C12 121.4(17) . . ?
N3 C11 C10 117.4(15) . . ?
C12 C11 C10 120.8(17) . . ?
C13 C12 C11 120(2) . . ?
C12 C13 C14 119.0(18) . . ?
C13 C14 C15 118.1(18) . . ?
N3 C15 C14 121.1(18) . . ?
N2 C16 C17 112.7(16) . . ?
C16 C17 S1 108.2(14) . . ?
C19 C18 S1 115(2) . . ?
O4 C20 Re2 172(2) . . ?
O5 C21 Re2 175(2) . . ?
O6 C22 Re2 176.7(19) . . ?

loop_
_geom_bond_atom_site_label_1
_geom_bond_atom_site_label_2
_geom_bond_distance
_geom_bond_site_symmetry_2
_geom_bond_publ_flag
Re1 C1 1.884(16) . ?
Re1 C3 1.90(2) . ?
Re1 C2 1.939(18) . ?
Re1 N3 2.184(14) . ?
Re1 N1 2.184(16) . ?
Re1 N2 2.245(15) . ?
Re2 C20 1.882(19) . ?
Re2 C22 1.90(2) . ?
Re2 C21 1.90(2) . ?
Re2 S1 2.561(6) . ?
Re2 Br2 2.616(2) . ?
Re2 Br1 2.621(3) . ?
S1 C18 1.78(2) . ?
S1 C17 1.84(2) . ?
O1 C1 1.18(2) . ?
O2 C2 1.13(2) . ?
O3 C3 1.17(2) . ?
O4 C20 1.15(3) . ?
O5 C21 1.07(3) . ?
O6 C22 1.15(3) . ?
N1 C8 1.33(2) . ?
N1 C4 1.35(2) . ?
N2 C10 1.49(2) . ?
N2 C16 1.51(2) . ?
N2 C9 1.52(2) . ?
N3 C11 1.32(2) . ?
N3 C15 1.35(2) . ?
C4 C5 1.40(3) . ?
C5 C6 1.38(3) . ?
C6 C7 1.41(3) . ?
C7 C8 1.39(2) . ?
C8 C9 1.54(2) . ?
C10 C11 1.52(3) . ?
C11 C12 1.40(3) . ?
C12 C13 1.35(3) . ?
C13 C14 1.40(3) . ?
C14 C15 1.42(2) . ?
C16 C17 1.53(3) . ?
C18 C19 1.48(4) . ?

loop_
_geom_torsion_atom_site_label_1
_geom_torsion_atom_site_label_2
_geom_torsion_atom_site_label_3
_geom_torsion_atom_site_label_4
_geom_torsion
_geom_torsion_site_symmetry_1
_geom_torsion_site_symmetry_2
_geom_torsion_site_symmetry_3
_geom_torsion_site_symmetry_4
_geom_torsion_publ_flag
C20 Re2 S1 C18 -16.9(13) . . . . ?
C22 Re2 S1 C18 -110(7) . . . . ?
C21 Re2 S1 C18 -109.7(14) . . . . ?
Br2 Re2 S1 C18 160.3(11) . . . . ?
Br1 Re2 S1 C18 74.8(11) . . . . ?
C20 Re2 S1 C17 -131.7(11) . . . . ?
C22 Re2 S1 C17 135(7) . . . . ?
C21 Re2 S1 C17 135.5(11) . . . . ?
Br2 Re2 S1 C17 45.5(7) . . . . ?
Br1 Re2 S1 C17 -40.0(7) . . . . ?
C1 Re1 N1 C8 -20(8) . . . . ?
C3 Re1 N1 C8 179.6(13) . . . . ?
C2 Re1 N1 C8 92.3(13) . . . . ?
N3 Re1 N1 C8 -85.1(12) . . . . ?
N2 Re1 N1 C8 -6.2(12) . . . . ?
C1 Re1 N1 C4 158(7) . . . . ?
C3 Re1 N1 C4 -2.9(15) . . . . ?
C2 Re1 N1 C4 -90.2(14) . . . . ?
N3 Re1 N1 C4 92.3(14) . . . . ?
N2 Re1 N1 C4 171.3(14) . . . . ?
C1 Re1 N2 C10 77.0(12) . . . . ?
C3 Re1 N2 C10 -57(6) . . . . ?
C2 Re1 N2 C10 163.5(12) . . . . ?
N3 Re1 N2 C10 -19.2(11) . . . . ?
N1 Re1 N2 C10 -101.9(11) . . . . ?
C1 Re1 N2 C16 -42.8(13) . . . . ?
C3 Re1 N2 C16 -177(5) . . . . ?
C2 Re1 N2 C16 43.7(13) . . . . ?
N3 Re1 N2 C16 -139.0(12) . . . . ?
N1 Re1 N2 C16 138.3(12) . . . . ?
C1 Re1 N2 C9 -161.6(11) . . . . ?
C3 Re1 N2 C9 64(6) . . . . ?
C2 Re1 N2 C9 -75.1(11) . . . . ?
N3 Re1 N2 C9 102.3(10) . . . . ?
N1 Re1 N2 C9 19.6(10) . . . . ?
C1 Re1 N3 C11 -91.0(13) . . . . ?
C3 Re1 N3 C11 179.3(13) . . . . ?
C2 Re1 N3 C11 45(10) . . . . ?
N1 Re1 N3 C11 84.5(13) . . . . ?
N2 Re1 N3 C11 4.4(12) . . . . ?
C1 Re1 N3 C15 95.4(13) . . . . ?
C3 Re1 N3 C15 5.6(14) . . . . ?
C2 Re1 N3 C15 -128(9) . . . . ?
N1 Re1 N3 C15 -89.1(13) . . . . ?
N2 Re1 N3 C15 -169.3(13) . . . . ?
C3 Re1 C1 O1 -67(11) . . . . ?
C2 Re1 C1 O1 20(11) . . . . ?
N3 Re1 C1 O1 -163(11) . . . . ?
N1 Re1 C1 O1 132(10) . . . . ?
N2 Re1 C1 O1 119(11) . . . . ?
C1 Re1 C2 O2 -54(25) . . . . ?
C3 Re1 C2 O2 35(25) . . . . ?
N3 Re1 C2 O2 169(19) . . . . ?
N1 Re1 C2 O2 130(25) . . . . ?
N2 Re1 C2 O2 -150(25) . . . . ?
C1 Re1 C3 O3 -161(100) . . . . ?
C2 Re1 C3 O3 114(100) . . . . ?
N3 Re1 C3 O3 -63(100) . . . . ?
N1 Re1 C3 O3 18(100) . . . . ?
N2 Re1 C3 O3 -26(100) . . . . ?
C8 N1 C4 C5 -4(2) . . . . ?
Re1 N1 C4 C5 178.5(13) . . . . ?
N1 C4 C5 C6 6(3) . . . . ?
C4 C5 C6 C7 -3(3) . . . . ?
C5 C6 C7 C8 -2(3) . . . . ?
C4 N1 C8 C7 -1(3) . . . . ?
Re1 N1 C8 C7 177.1(13) . . . . ?
C4 N1 C8 C9 173.0(15) . . . . ?
Re1 N1 C8 C9 -9.4(19) . . . . ?
C6 C7 C8 N1 3(3) . . . . ?
C6 C7 C8 C9 -170.2(16) . . . . ?
C10 N2 C9 C8 89.9(18) . . . . ?
C16 N2 C9 C8 -151.8(15) . . . . ?
Re1 N2 C9 C8 -29.7(16) . . . . ?
N1 C8 C9 N2 27(2) . . . . ?
C7 C8 C9 N2 -158.8(15) . . . . ?
C16 N2 C10 C11 153.5(16) . . . . ?
C9 N2 C10 C11 -88.5(18) . . . . ?
Re1 N2 C10 C11 30.7(18) . . . . ?
C15 N3 C11 C12 -1(3) . . . . ?
Re1 N3 C11 C12 -175.3(14) . . . . ?
C15 N3 C11 C10 -174.0(15) . . . . ?
Re1 N3 C11 C10 12(2) . . . . ?
N2 C10 C11 N3 -30(2) . . . . ?
N2 C10 C11 C12 157.7(17) . . . . ?
N3 C11 C12 C13 2(3) . . . . ?
C10 C11 C12 C13 174(2) . . . . ?
C11 C12 C13 C14 -2(3) . . . . ?
C12 C13 C14 C15 2(3) . . . . ?
C11 N3 C15 C14 1(2) . . . . ?
Re1 N3 C15 C14 174.7(13) . . . . ?
C13 C14 C15 N3 -1(3) . . . . ?
C10 N2 C16 C17 64(2) . . . . ?
C9 N2 C16 C17 -56(2) . . . . ?
Re1 N2 C16 C17 -175.5(13) . . . . ?
N2 C16 C17 S1 174.6(13) . . . . ?
C18 S1 C17 C16 141.3(18) . . . . ?
Re2 S1 C17 C16 -97.1(15) . . . . ?
C17 S1 C18 C19 58(2) . . . . ?
Re2 S1 C18 C19 -63(2) . . . . ?
C22 Re2 C20 O4 3(16) . . . . ?
C21 Re2 C20 O4 -82(16) . . . . ?
S1 Re2 C20 O4 -172(16) . . . . ?
Br2 Re2 C20 O4 82(24) . . . . ?
Br1 Re2 C20 O4 97(16) . . . . ?
C20 Re2 C21 O5 -132(28) . . . . ?
C22 Re2 C21 O5 141(28) . . . . ?
S1 Re2 C21 O5 -39(28) . . . . ?
Br2 Re2 C21 O5 49(28) . . . . ?
Br1 Re2 C21 O5 60(33) . . . . ?
C20 Re2 C22 O6 24(36) . . . . ?
C21 Re2 C22 O6 117(36) . . . . ?
S1 Re2 C22 O6 117(34) . . . . ?
Br2 Re2 C22 O6 -153(36) . . . . ?
Br1 Re2 C22 O6 -67(36) . . . . ?
